data_7249480
loop_
_publ_author_name
'Boruah, Tribani'
'Ishizeki, Ren'
'Roldan, Alberto'
'Melen, Rebecca L.'
'Wirth, Thomas'

_publ_section_title
;
 Flow electrosynthesis of phosphinamides and phosphoramidates through P--N
 coupling
;
_journal_issue 23
_journal_name_full 'Green Chemistry'
_journal_page_first 11722
_journal_page_last 11727
_journal_paper_doi 10.1039/D4GC04450A
_journal_volume 26
_journal_year 2024
_chemical_formula_sum 'C18 H16 N O2 P'
_chemical_formula_weight 309.29
_space_group_crystal_system monoclinic
_space_group_IT_number 14
_space_group_name_Hall '-P 2ybc'
_space_group_name_H-M_alt 'P 1 21/c 1'
_atom_sites_solution_hydrogens geom
_audit_creation_method SHELXL-2018/1
_audit_update_record
;
2024-07-03 deposited with the CCDC.	2024-10-18 downloaded from the CCDC.
;
_cell_angle_alpha 90
_cell_angle_beta 107.452(8)
_cell_angle_gamma 90
_cell_formula_units_Z 4
_cell_length_a 15.6012(12)
_cell_length_b 9.0207(5)
_cell_length_c 11.7490(9)
_cell_measurement_reflns_used 2983
_cell_measurement_temperature 200(2)
_cell_measurement_theta_max 26.5240
_cell_measurement_theta_min 3.8170
_cell_volume 1577.4(2)
_computing_cell_refinement 'CrysAlisPro 1.171.42.90a (Rigaku OD, 2023)'
_computing_data_collection 'CrysAlisPro 1.171.42.90a (Rigaku OD, 2023)'
_computing_data_reduction 'CrysAlisPro 1.171.42.90a (Rigaku OD, 2023)'
_computing_structure_refinement 'SHELXL-2018/1 (Sheldrick, 2018)'
_computing_structure_solution SHELXT
_diffrn_ambient_temperature 200(2)
_diffrn_measured_fraction_theta_full 0.998
_diffrn_measured_fraction_theta_max 0.864
_diffrn_measurement_device_type 'SuperNova, Dual, Cu at home/near, Atlas'
_diffrn_measurement_method '\w scans'
_diffrn_radiation_type MoK\a
_diffrn_radiation_wavelength 0.71073
_diffrn_reflns_av_R_equivalents 0.0729
_diffrn_reflns_av_unetI/netI 0.0894
_diffrn_reflns_Laue_measured_fraction_full 0.998
_diffrn_reflns_Laue_measured_fraction_max 0.864
_diffrn_reflns_limit_h_max 19
_diffrn_reflns_limit_h_min -19
_diffrn_reflns_limit_k_max 12
_diffrn_reflns_limit_k_min -12
_diffrn_reflns_limit_l_max 16
_diffrn_reflns_limit_l_min -15
_diffrn_reflns_number 14047
_diffrn_reflns_point_group_measured_fraction_full 0.998
_diffrn_reflns_point_group_measured_fraction_max 0.864
_diffrn_reflns_theta_full 25.242
_diffrn_reflns_theta_max 29.796
_diffrn_reflns_theta_min 3.431
_exptl_absorpt_coefficient_mu 0.180
_exptl_absorpt_correction_T_max 1.00000
_exptl_absorpt_correction_T_min 0.26609
_exptl_absorpt_correction_type multi-scan
_exptl_absorpt_process_details
;
CrysAlisPro 1.171.42.90a (Rigaku Oxford Diffraction, 2023)
Empirical absorption correction using spherical harmonics,
implemented in SCALE3 ABSPACK scaling algorithm.
;
_exptl_crystal_colour colourless
_exptl_crystal_density_diffrn 1.302
_exptl_crystal_description block
_exptl_crystal_F_000 648
_exptl_crystal_size_max 0.200
_exptl_crystal_size_mid 0.050
_exptl_crystal_size_min 0.040
_refine_diff_density_max 0.279
_refine_diff_density_min -0.448
_refine_diff_density_rms 0.066
_refine_ls_extinction_method none
_refine_ls_goodness_of_fit_ref 1.037
_refine_ls_hydrogen_treatment constr
_refine_ls_matrix_type full
_refine_ls_number_parameters 200
_refine_ls_number_reflns 3903
_refine_ls_number_restraints 0
_refine_ls_restrained_S_all 1.037
_refine_ls_R_factor_all 0.1203
_refine_ls_R_factor_gt 0.0620
_refine_ls_shift/su_max 0.000
_refine_ls_shift/su_mean 0.000
_refine_ls_structure_factor_coef Fsqd
_refine_ls_weighting_details 'w=1/[\s^2^(Fo^2^)+(0.0568P)^2^+0.5942P] where P=(Fo^2^+2Fc^2^)/3'
_refine_ls_weighting_scheme calc
_refine_ls_wR_factor_gt 0.1278
_refine_ls_wR_factor_ref 0.1578
_reflns_Friedel_coverage 0.000
_reflns_number_gt 2361
_reflns_number_total 3903
_reflns_threshold_expression 'I > 2\s(I)'
_cod_data_source_file d4gc04450a2.cif
_cod_data_source_block rm2385
_cod_depositor_comments 'Adding full bibliography for 7249476--7249480.cif.'
_cod_original_sg_symbol_H-M 'P 21/c'
_cod_database_code 7249480
_shelx_shelxl_version_number 2018/1
_shelx_space_group_comment
;
The symmetry employed for this shelxl refinement is uniquely defined
by the following loop, which should always be used as a source of
symmetry information in preference to the above space-group names.
They are only intended as comments.
;
_shelx_estimated_absorpt_t_min 0.965
_shelx_estimated_absorpt_t_max 0.993

loop_
_space_group_symop_operation_xyz
'x, y, z'
'-x, y+1/2, -z+1/2'
'-x, -y, -z'
'x, -y-1/2, z-1/2'

loop_
_atom_site_label
_atom_site_type_symbol
_atom_site_fract_x
_atom_site_fract_y
_atom_site_fract_z
_atom_site_U_iso_or_equiv
_atom_site_adp_type
_atom_site_occupancy
_atom_site_site_symmetry_order
_atom_site_calc_flag
_atom_site_refinement_flags_posn
_atom_site_refinement_flags_adp
_atom_site_refinement_flags_occupancy
_atom_site_disorder_assembly
_atom_site_disorder_group
C1 C 0.58610(18) 0.5860(3) 0.2914(2) 0.0307(6) Uani 1 1 d . . . . .
C2 C 0.5312(2) 0.5820(4) 0.3639(3) 0.0502(8) Uani 1 1 d . . . . .
H2 H 0.556687 0.565855 0.447168 0.060 Uiso 1 1 calc R U . . .
C3 C 0.4390(2) 0.6012(5) 0.3166(4) 0.0665(11) Uani 1 1 d . . . . .
H3 H 0.401814 0.597753 0.367463 0.080 Uiso 1 1 calc R U . . .
C4 C 0.4016(2) 0.6252(4) 0.1964(3) 0.0553(9) Uani 1 1 d . . . . .
H4 H 0.338398 0.636850 0.163844 0.066 Uiso 1 1 calc R U . . .
C5 C 0.4552(2) 0.6323(4) 0.1243(3) 0.0570(9) Uani 1 1 d . . . . .
H5 H 0.429311 0.651030 0.041485 0.068 Uiso 1 1 calc R U . . .
C6 C 0.5470(2) 0.6126(4) 0.1701(3) 0.0472(8) Uani 1 1 d . . . . .
H6 H 0.583620 0.617312 0.118570 0.057 Uiso 1 1 calc R U . . .
C7 C 0.76404(17) 0.7281(3) 0.3661(2) 0.0274(6) Uani 1 1 d . . . . .
C8 C 0.76046(18) 0.8109(3) 0.2648(2) 0.0338(7) Uani 1 1 d . . . . .
H8 H 0.725400 0.776785 0.188544 0.041 Uiso 1 1 calc R U . . .
C9 C 0.8075(2) 0.9424(3) 0.2744(3) 0.0385(7) Uani 1 1 d . . . . .
H9 H 0.804535 0.998498 0.204850 0.046 Uiso 1 1 calc R U . . .
C10 C 0.8591(2) 0.9924(3) 0.3851(3) 0.0394(7) Uani 1 1 d . . . . .
H10 H 0.891089 1.083172 0.391353 0.047 Uiso 1 1 calc R U . . .
C11 C 0.8643(2) 0.9113(3) 0.4865(3) 0.0387(7) Uani 1 1 d . . . . .
H11 H 0.900501 0.945082 0.562197 0.046 Uiso 1 1 calc R U . . .
C12 C 0.81605(18) 0.7793(3) 0.4773(2) 0.0335(7) Uani 1 1 d . . . . .
H12 H 0.818684 0.724062 0.547093 0.040 Uiso 1 1 calc R U . . .
C13 C 0.81310(17) 0.4047(3) 0.2478(2) 0.0268(6) Uani 1 1 d . . . . .
C14 C 0.81234(17) 0.3044(3) 0.1568(2) 0.0283(6) Uani 1 1 d . . . . .
C15 C 0.89178(18) 0.2492(3) 0.1460(2) 0.0333(6) Uani 1 1 d . . . . .
H15 H 0.890860 0.181611 0.083585 0.040 Uiso 1 1 calc R U . . .
C16 C 0.97312(19) 0.2917(3) 0.2256(3) 0.0397(7) Uani 1 1 d . . . . .
H16 H 1.027826 0.253354 0.217948 0.048 Uiso 1 1 calc R U . . .
C17 C 0.97437(19) 0.3902(3) 0.3165(3) 0.0402(7) Uani 1 1 d . . . . .
H17 H 1.030053 0.419514 0.371104 0.048 Uiso 1 1 calc R U . . .
C18 C 0.89455(18) 0.4461(3) 0.3279(2) 0.0343(7) Uani 1 1 d . . . . .
H18 H 0.895696 0.513053 0.390763 0.041 Uiso 1 1 calc R U . . .
N1 N 0.72825(15) 0.4562(2) 0.25215(19) 0.0331(5) Uani 1 1 d . . . . .
H1 H 0.682029 0.431869 0.190913 0.040 Uiso 1 1 calc R U . . .
O1 O 0.72663(13) 0.48814(19) 0.47796(16) 0.0363(5) Uani 1 1 d . . . . .
O2 O 0.72918(12) 0.2692(2) 0.08159(17) 0.0378(5) Uani 1 1 d . . . . .
H2A H 0.733093 0.193208 0.042133 0.057 Uiso 1 1 calc R U . . .
P1 P 0.70469(5) 0.55576(7) 0.35702(6) 0.0280(2) Uani 1 1 d . . . . .

loop_
_atom_site_aniso_label
_atom_site_aniso_U_11
_atom_site_aniso_U_22
_atom_site_aniso_U_33
_atom_site_aniso_U_23
_atom_site_aniso_U_13
_atom_site_aniso_U_12
C1 0.0332(15) 0.0238(13) 0.0340(14) 0.0000(11) 0.0084(12) 0.0017(11)
C2 0.0435(19) 0.065(2) 0.0469(19) 0.0094(17) 0.0209(15) 0.0080(16)
C3 0.041(2) 0.091(3) 0.076(3) 0.015(2) 0.0312(19) 0.010(2)
C4 0.0306(18) 0.058(2) 0.073(2) 0.0060(19) 0.0085(17) 0.0086(15)
C5 0.0386(19) 0.070(2) 0.054(2) 0.0039(18) 0.0013(16) 0.0093(17)
C6 0.0357(17) 0.065(2) 0.0398(17) 0.0051(16) 0.0098(14) 0.0062(16)
C7 0.0309(14) 0.0219(12) 0.0297(13) 0.0017(11) 0.0095(11) 0.0038(11)
C8 0.0383(16) 0.0303(14) 0.0304(14) 0.0016(12) 0.0069(12) -0.0005(12)
C9 0.0457(18) 0.0297(14) 0.0411(16) 0.0083(13) 0.0145(14) -0.0009(13)
C10 0.0433(18) 0.0236(13) 0.0518(18) -0.0012(14) 0.0150(14) -0.0048(13)
C11 0.0432(17) 0.0327(15) 0.0374(16) -0.0077(13) 0.0078(13) -0.0037(13)
C12 0.0384(16) 0.0289(14) 0.0317(14) -0.0002(12) 0.0082(12) 0.0021(12)
C13 0.0267(14) 0.0182(11) 0.0339(14) 0.0029(11) 0.0064(11) 0.0017(10)
C14 0.0301(15) 0.0178(11) 0.0353(15) 0.0028(11) 0.0074(11) 0.0006(11)
C15 0.0390(16) 0.0197(12) 0.0417(16) -0.0012(12) 0.0131(13) 0.0011(12)
C16 0.0309(15) 0.0274(14) 0.0596(19) 0.0000(14) 0.0115(14) 0.0031(12)
C17 0.0302(16) 0.0322(15) 0.0510(18) -0.0056(14) 0.0011(13) -0.0027(12)
C18 0.0335(16) 0.0257(13) 0.0380(15) -0.0033(12) 0.0018(12) 0.0016(12)
N1 0.0259(12) 0.0335(12) 0.0361(13) -0.0098(10) 0.0036(10) -0.0006(10)
O1 0.0442(12) 0.0276(10) 0.0332(10) 0.0084(8) 0.0056(8) -0.0013(9)
O2 0.0331(11) 0.0304(10) 0.0430(11) -0.0121(9) 0.0009(9) 0.0026(8)
P1 0.0303(4) 0.0222(3) 0.0297(4) 0.0016(3) 0.0064(3) 0.0013(3)

loop_
_atom_type_symbol
_atom_type_description
_atom_type_scat_dispersion_real
_atom_type_scat_dispersion_imag
_atom_type_scat_source
C C 0.0033 0.0016 'International Tables Vol C Tables 4.2.6.8 and 6.1.1.4'
H H 0.0000 0.0000 'International Tables Vol C Tables 4.2.6.8 and 6.1.1.4'
N N 0.0061 0.0033 'International Tables Vol C Tables 4.2.6.8 and 6.1.1.4'
O O 0.0106 0.0060 'International Tables Vol C Tables 4.2.6.8 and 6.1.1.4'
P P 0.1023 0.0942 'International Tables Vol C Tables 4.2.6.8 and 6.1.1.4'

loop_
_geom_angle_atom_site_label_1
_geom_angle_atom_site_label_2
_geom_angle_atom_site_label_3
_geom_angle
_geom_angle_site_symmetry_1
_geom_angle_site_symmetry_3
_geom_angle_publ_flag
C2 C1 C6 118.3(3) . . ?
C2 C1 P1 118.8(2) . . ?
C6 C1 P1 122.9(2) . . ?
C1 C2 C3 120.7(3) . . ?
C1 C2 H2 119.6 . . ?
C3 C2 H2 119.6 . . ?
C4 C3 C2 120.1(3) . . ?
C4 C3 H3 120.0 . . ?
C2 C3 H3 120.0 . . ?
C5 C4 C3 119.8(3) . . ?
C5 C4 H4 120.1 . . ?
C3 C4 H4 120.1 . . ?
C4 C5 C6 120.7(3) . . ?
C4 C5 H5 119.6 . . ?
C6 C5 H5 119.6 . . ?
C5 C6 C1 120.4(3) . . ?
C5 C6 H6 119.8 . . ?
C1 C6 H6 119.8 . . ?
C8 C7 C12 119.1(2) . . ?
C8 C7 P1 121.7(2) . . ?
C12 C7 P1 119.17(19) . . ?
C9 C8 C7 120.5(3) . . ?
C9 C8 H8 119.8 . . ?
C7 C8 H8 119.8 . . ?
C8 C9 C10 120.1(3) . . ?
C8 C9 H9 120.0 . . ?
C10 C9 H9 120.0 . . ?
C11 C10 C9 120.4(3) . . ?
C11 C10 H10 119.8 . . ?
C9 C10 H10 119.8 . . ?
C10 C11 C12 119.7(3) . . ?
C10 C11 H11 120.1 . . ?
C12 C11 H11 120.1 . . ?
C7 C12 C11 120.3(3) . . ?
C7 C12 H12 119.9 . . ?
C11 C12 H12 119.9 . . ?
C18 C13 C14 119.3(2) . . ?
C18 C13 N1 124.3(2) . . ?
C14 C13 N1 116.4(2) . . ?
O2 C14 C15 124.2(2) . . ?
O2 C14 C13 115.6(2) . . ?
C15 C14 C13 120.2(2) . . ?
C14 C15 C16 120.3(3) . . ?
C14 C15 H15 119.8 . . ?
C16 C15 H15 119.8 . . ?
C17 C16 C15 119.8(3) . . ?
C17 C16 H16 120.1 . . ?
C15 C16 H16 120.1 . . ?
C16 C17 C18 120.2(3) . . ?
C16 C17 H17 119.9 . . ?
C18 C17 H17 119.9 . . ?
C13 C18 C17 120.2(3) . . ?
C13 C18 H18 119.9 . . ?
C17 C18 H18 119.9 . . ?
C13 N1 P1 128.56(18) . . ?
C13 N1 H1 115.7 . . ?
P1 N1 H1 115.7 . . ?
C14 O2 H2A 109.5 . . ?
O1 P1 N1 116.73(11) . . ?
O1 P1 C7 109.33(11) . . ?
N1 P1 C7 106.78(12) . . ?
O1 P1 C1 112.57(12) . . ?
N1 P1 C1 101.13(12) . . ?
C7 P1 C1 109.87(12) . . ?

loop_
_geom_bond_atom_site_label_1
_geom_bond_atom_site_label_2
_geom_bond_distance
_geom_bond_site_symmetry_2
_geom_bond_publ_flag
C1 C2 1.378(4) . ?
C1 C6 1.393(4) . ?
C1 P1 1.799(3) . ?
C2 C3 1.388(5) . ?
C2 H2 0.9500 . ?
C3 C4 1.374(5) . ?
C3 H3 0.9500 . ?
C4 C5 1.360(5) . ?
C4 H4 0.9500 . ?
C5 C6 1.382(4) . ?
C5 H5 0.9500 . ?
C6 H6 0.9500 . ?
C7 C8 1.392(4) . ?
C7 C12 1.394(4) . ?
C7 P1 1.796(3) . ?
C8 C9 1.382(4) . ?
C8 H8 0.9500 . ?
C9 C10 1.384(4) . ?
C9 H9 0.9500 . ?
C10 C11 1.380(4) . ?
C10 H10 0.9500 . ?
C11 C12 1.395(4) . ?
C11 H11 0.9500 . ?
C12 H12 0.9500 . ?
C13 C18 1.386(3) . ?
C13 C14 1.398(4) . ?
C13 N1 1.418(3) . ?
C14 O2 1.370(3) . ?
C14 C15 1.377(4) . ?
C15 C16 1.386(4) . ?
C15 H15 0.9500 . ?
C16 C17 1.384(4) . ?
C16 H16 0.9500 . ?
C17 C18 1.387(4) . ?
C17 H17 0.9500 . ?
C18 H18 0.9500 . ?
N1 P1 1.653(2) . ?
N1 H1 0.8800 . ?
O1 P1 1.4888(18) . ?
O2 H2A 0.8400 . ?
